data_4002917
loop_
_publ_author_name
'Wiscons, Ren A.'
'Coropceanu, Veaceslav'
'Matzger, Adam J.'

_publ_section_title
;
 Quaternary Charge-Transfer Solid Solutions: Electronic Tunability through
 Stoichiometry
;
_journal_issue 17
_journal_name_full 'Chemistry of Materials'
_journal_page_first 6598
_journal_paper_doi 10.1021/acs.chemmater.9b00502
_journal_volume 31
_journal_year 2019
_chemical_formula_moiety 'Br2 C8 N2 O2'
_chemical_formula_sum 'C8 Br2 N2 O2'
_chemical_formula_weight 315.91
_chemical_name_systematic 2,3-dibromo-5.6-dicyanobenzoquinone
_space_group_crystal_system orthorhombic
_space_group_IT_number 61
_space_group_name_Hall '-P 2ac 2ab'
_space_group_name_H-M_alt 'P b c a'
_symmetry_Int_Tables_number 61
_symmetry_space_group_name_Hall '-P 2ac 2ab'
_symmetry_space_group_name_H-M 'P b c a'
_atom_sites_solution_primary dual
_audit_creation_date 2018-12-11
_audit_creation_method
;
Olex2 1.2-ac3
(compiled 2017.01.05 svn.r3372 for Rigaku Oxford Diffraction, GUI svn.r5289)
;
_cell_angle_alpha 90
_cell_angle_beta 90
_cell_angle_gamma 90
_cell_formula_units_Z 8
_cell_length_a 16.5896(4)
_cell_length_b 6.1155(1)
_cell_length_c 18.1992(4)
_cell_measurement_reflns_used 3806
_cell_measurement_temperature 299.78(10)
_cell_measurement_theta_max 74.8240
_cell_measurement_theta_min 4.8470
_cell_volume 1846.38(7)
_computing_cell_refinement 'CrysAlisPro 1.171.40.5a (Rigaku OD, 2018)'
_computing_data_collection 'CrysAlisPro 1.171.40.5a (Rigaku OD, 2018)'
_computing_data_reduction 'CrysAlisPro 1.171.40.5a (Rigaku OD, 2018)'
_computing_molecular_graphics 'Olex2 (Dolomanov et al., 2009)'
_computing_publication_material 'Olex2 (Dolomanov et al., 2009)'
_computing_structure_refinement 'olex2.refine (Bourhis et al., 2015)'
_computing_structure_solution 'ShelXT (Sheldrick, 2015)'
_diffrn_ambient_environment air
_diffrn_ambient_temperature 299.78(10)
_diffrn_detector 'CCD plate'
_diffrn_detector_type HyPix
_diffrn_measured_fraction_theta_full 0.9994
_diffrn_measured_fraction_theta_max 0.9994
_diffrn_measurement_details
;
List of Runs (angles in degrees, time in seconds):

  # Type    Start    End  Width  t~exp~   \w     \q     \k     \f   Frames
--------------------------------------------------------------------------
  1  \w     -4.00  21.00   0.50    0.39    --   47.95  -8.00-133.00   50
  2  \w    -25.00  59.00   0.50    0.39    --   47.95 -37.00-180.00  168
  3  \w     37.00  66.00   0.50    1.58    --  107.75 -37.00-120.00   58
  4  \w     32.00  74.00   0.50    1.58    --  107.75 -19.00   0.00   84
  5  \w     93.00 156.00   0.50    1.58    --  107.75   8.00  41.00  126
  6  \w     71.00  96.00   0.50    0.39    --   47.95 126.00 117.00   50
  7  \w     49.00  81.00   0.50    1.58    --  107.75-126.00  40.00   64
  8  \w     40.00 106.00   0.50    1.58    --  107.75 -99.00 120.00  132
  9  \w     36.00  63.00   0.50    1.58    --  107.75 -37.00  90.00   54
 10  \w     -3.00  63.00   0.50    0.39    --   47.95 -57.00 120.00  132
 11  \w    -70.00 -36.00   0.50    0.39    --  -47.95 139.00-114.26   68
 12  \w    -71.00 -34.00   0.50    1.58    -- -106.00 123.00-150.00   74
 13  \w    -66.00 -41.00   0.50    1.58    -- -106.00  37.00   0.00   50
 14  \w    -63.00 -38.00   0.50    1.58    -- -106.00  37.00  60.00   50
;
_diffrn_measurement_device 'four-circle diffractometer'
_diffrn_measurement_device_type 'XtaLAB Synergy, Single source at home/near, HyPix'
_diffrn_measurement_method '\w scans'
_diffrn_orient_matrix_type 'CrysAlisPro convention (1999,Acta A55,543-557)'
_diffrn_orient_matrix_UB_11 0.0072934000
_diffrn_orient_matrix_UB_12 0.2464944000
_diffrn_orient_matrix_UB_13 -0.0161337000
_diffrn_orient_matrix_UB_21 -0.0074591000
_diffrn_orient_matrix_UB_22 -0.0463947000
_diffrn_orient_matrix_UB_23 -0.0829055000
_diffrn_orient_matrix_UB_31 -0.0922977000
_diffrn_orient_matrix_UB_32 0.0232264000
_diffrn_orient_matrix_UB_33 0.0054320000
_diffrn_radiation_monochromator mirror
_diffrn_radiation_probe x-ray
_diffrn_radiation_type 'Cu K\a'
_diffrn_radiation_wavelength 1.54184
_diffrn_reflns_av_R_equivalents 0.0330
_diffrn_reflns_av_unetI/netI 0.0328
_diffrn_reflns_limit_h_max 7
_diffrn_reflns_limit_h_min -20
_diffrn_reflns_limit_k_max 7
_diffrn_reflns_limit_k_min -7
_diffrn_reflns_limit_l_max 22
_diffrn_reflns_limit_l_min -22
_diffrn_reflns_number 6762
_diffrn_reflns_theta_full 66.5728
_diffrn_reflns_theta_max 66.57
_diffrn_reflns_theta_min 4.86
_diffrn_source 'micro-focus sealed X-ray tube'
_diffrn_source_type 'PhotonJet (Cu) X-ray Source'
_exptl_absorpt_coefficient_mu 10.950
_exptl_absorpt_correction_T_max 1.00000
_exptl_absorpt_correction_T_min 0.70594
_exptl_absorpt_correction_type multi-scan
_exptl_absorpt_process_details
;
CrysAlisPro 1.171.40.5a (Rigaku Oxford Diffraction, 2018)
Empirical absorption correction using spherical harmonics,
 implemented in SCALE3 ABSPACK scaling algorithm.
;
_exptl_crystal_colour red
_exptl_crystal_colour_primary red
_exptl_crystal_density_diffrn 2.2727
_exptl_crystal_description plate
_exptl_crystal_F_000 1175.7677
_exptl_crystal_recrystallization_method 'acetonitrile evaporation'
_exptl_crystal_size_max 0.104
_exptl_crystal_size_mid 0.059
_exptl_crystal_size_min 0.025
_refine_diff_density_max 0.3233
_refine_diff_density_min -0.5492
_refine_diff_density_rms 0.0806
_refine_ls_d_res_high 0.8402
_refine_ls_d_res_low 9.0996
_refine_ls_goodness_of_fit_ref 1.0456
_refine_ls_hydrogen_treatment undef
_refine_ls_matrix_type full
_refine_ls_number_constraints 0
_refine_ls_number_parameters 126
_refine_ls_number_reflns 1630
_refine_ls_number_restraints 0
_refine_ls_restrained_S_all 1.0456
_refine_ls_R_factor_all 0.0302
_refine_ls_R_factor_gt 0.0262
_refine_ls_shift/su_max 0.0000
_refine_ls_shift/su_mean 0.0000
_refine_ls_structure_factor_coef Fsqd
_refine_ls_weighting_details 'w=1/[\s^2^(Fo^2^)+(0.0321P)^2^+0.9855P] where P=(Fo^2^+2Fc^2^)/3'
_refine_ls_weighting_scheme calc
_refine_ls_wR_factor_gt 0.0655
_refine_ls_wR_factor_ref 0.0684
_reflns_Friedel_coverage 0.0
_reflns_limit_h_max 19
_reflns_limit_h_min 0
_reflns_limit_k_max 7
_reflns_limit_k_min 0
_reflns_limit_l_max 21
_reflns_limit_l_min 0
_reflns_number_gt 1450
_reflns_number_total 1630
_reflns_threshold_expression I>=2u(I)
_cod_data_source_file cm9b00502_si_008.cif
_cod_data_source_block exp_513
_cod_depositor_comments 'Adding full bibliography for 4002917--4002919.cif.'
_cod_original_formula_sum 'Br2 C8 N2 O2'
_cod_database_code 4002917
_chemical_oxdiff_formula 'C11 H10 N O'
_diffrn_oxdiff_ac3_digest_frames
;
01948ccfafa3662f34ab6cb3f85d8e5c0c01160146c
;
_reflns_odcompleteness_completeness 99.95
_reflns_odcompleteness_iscentric 1
_reflns_odcompleteness_theta 66.97
_olex2_refinement_description
;
;
_olex2_exptl_crystal_mounting_method 'MiTeGen Mount in mineral oil'
_olex2_submission_special_instructions 'No special instructions were received'
_oxdiff_exptl_absorpt_empirical_details
;
Empirical correction (ABSPACK) includes:
- Absorption correction using spherical harmonics
- Frame scaling
;
_oxdiff_exptl_absorpt_empirical_full_max 1.348
_oxdiff_exptl_absorpt_empirical_full_min 0.822

loop_
_space_group_symop_id
_space_group_symop_operation_xyz
1 x,y,z
2 x+1/2,-y+1/2,-z
3 -x,y+1/2,-z+1/2
4 -x+1/2,-y,z+1/2
5 -x,-y,-z
6 -x-1/2,y-1/2,z
7 x,-y-1/2,z-1/2
8 x-1/2,y,-z-1/2

loop_
_atom_site_label
_atom_site_type_symbol
_atom_site_fract_x
_atom_site_fract_y
_atom_site_fract_z
_atom_site_U_iso_or_equiv
_atom_site_adp_type
_atom_site_occupancy
Br2 Br 0.67773(2) 0.69652(6) 0.513378(19) 0.05386(14) Uani 1.000000
Br1 Br 0.56818(2) 0.24008(5) 0.487739(18) 0.05488(15) Uani 1.000000
O1 O 0.53764(13) 0.0277(3) 0.63447(11) 0.0530(5) Uani 1.000000
O2 O 0.70166(13) 0.7624(3) 0.67732(13) 0.0538(5) Uani 1.000000
C1 C 0.60079(15) 0.3359(4) 0.57959(14) 0.0364(6) Uani 1.000000
C3 C 0.66708(15) 0.5913(4) 0.66472(15) 0.0382(6) Uani 1.000000
C5 C 0.60262(16) 0.2620(4) 0.71685(15) 0.0359(6) Uani 1.000000
C4 C 0.64499(16) 0.4453(4) 0.72794(14) 0.0374(6) Uani 1.000000
C6 C 0.57600(16) 0.1936(4) 0.64170(15) 0.0369(6) Uani 1.000000
C2 C 0.64386(15) 0.5189(4) 0.59018(15) 0.0376(6) Uani 1.000000
N2 N 0.55677(18) 0.0022(5) 0.81978(16) 0.0642(8) Uani 1.000000
C7 C 0.67255(18) 0.5125(5) 0.79920(17) 0.0469(7) Uani 1.000000
C8 C 0.57845(19) 0.1200(5) 0.77546(16) 0.0454(7) Uani 1.000000
N1 N 0.6950(2) 0.5651(6) 0.85563(16) 0.0711(9) Uani 1.000000

loop_
_atom_site_aniso_label
_atom_site_aniso_U_11
_atom_site_aniso_U_22
_atom_site_aniso_U_33
_atom_site_aniso_U_12
_atom_site_aniso_U_13
_atom_site_aniso_U_23
Br2 0.0612(2) 0.0490(2) 0.0515(2) -0.00368(14) 0.00537(14) 0.01652(14)
Br1 0.0774(3) 0.0507(2) 0.0365(2) 0.00041(16) -0.00941(14) -0.00516(13)
O1 0.0698(13) 0.0407(11) 0.0485(12) -0.0192(10) -0.0043(10) -0.0032(9)
O2 0.0597(13) 0.0411(12) 0.0605(13) -0.0161(10) -0.0061(11) 0.0007(9)
C1 0.0394(14) 0.0384(14) 0.0313(13) 0.0027(11) -0.0009(11) -0.0007(10)
C3 0.0334(14) 0.0359(15) 0.0454(15) -0.0007(10) -0.0001(11) -0.0004(12)
C5 0.0362(14) 0.0365(14) 0.0350(14) -0.0006(11) 0.0018(11) 0.0006(10)
C4 0.0359(14) 0.0383(14) 0.0379(14) 0.0016(11) -0.0003(10) -0.0046(11)
C6 0.0383(14) 0.0330(14) 0.0395(15) -0.0002(11) -0.0006(11) -0.0023(11)
C2 0.0356(13) 0.0354(14) 0.0417(15) 0.0026(11) 0.0011(11) 0.0038(11)
N2 0.0727(19) 0.0708(19) 0.0491(16) -0.0215(15) 0.0006(13) 0.0113(14)
C7 0.0520(17) 0.0446(17) 0.0442(16) -0.0039(13) -0.0013(13) -0.0032(13)
C8 0.0496(17) 0.0470(17) 0.0395(15) -0.0073(13) -0.0000(12) -0.0005(13)
N1 0.096(2) 0.066(2) 0.0515(17) -0.0065(16) -0.0140(16) -0.0122(14)

loop_
_atom_type_symbol
_atom_type_scat_dispersion_real
_atom_type_scat_dispersion_imag
_atom_type_scat_Cromer_Mann_a1
_atom_type_scat_Cromer_Mann_a2
_atom_type_scat_Cromer_Mann_a3
_atom_type_scat_Cromer_Mann_a4
_atom_type_scat_Cromer_Mann_b1
_atom_type_scat_Cromer_Mann_b2
_atom_type_scat_Cromer_Mann_b3
_atom_type_scat_Cromer_Mann_b4
_atom_type_scat_Cromer_Mann_c
_atom_type_scat_source
_atom_type_scat_dispersion_source
C 0.01920 0.00962 2.31000 1.02000 1.58860 0.86500 20.84390 10.20750 0.56870 51.65120 0.215599998832 'International Tables Volume C Table 6.1.1.4 (pp. 500-502)' 'Henke, Gullikson and Davis, At. Data and Nucl. Data Tables, 1993, 54, 2'
Br -0.67402 1.33011 17.17890 5.23580 5.63770 3.98510 2.17230 16.57960 0.26090 41.43280 2.95569992065 'International Tables Volume C Table 6.1.1.4 (pp. 500-502)' 'Henke, Gullikson and Davis, At. Data and Nucl. Data Tables, 1993, 54, 2'
O 0.05239 0.03377 3.04850 2.28680 1.54630 0.86700 13.27710 5.70110 0.32390 32.90890 0.250800013542 'International Tables Volume C Table 6.1.1.4 (pp. 500-502)' 'Henke, Gullikson and Davis, At. Data and Nucl. Data Tables, 1993, 54, 2'
N 0.03256 0.01839 12.21260 3.13220 2.01250 1.16630 0.00570 9.89330 28.99750 0.58260 -11.5290002823 'International Tables Volume C Table 6.1.1.4 (pp. 500-502)' 'Henke, Gullikson and Davis, At. Data and Nucl. Data Tables, 1993, 54, 2'

loop_
_exptl_crystal_face_index_h
_exptl_crystal_face_index_k
_exptl_crystal_face_index_l
_exptl_crystal_face_perp_dist
-11 1 1 0.0279
-8 -3 2 0.0393
0 -4 2 0.0635
11 0 -1 0.0226
-4 4 -1 0.0265
-1 -1 -11 0.0010
2 2 10 0.0122

loop_
_geom_angle_atom_site_label_1
_geom_angle_atom_site_label_2
_geom_angle_atom_site_label_3
_geom_angle
C6 C1 Br1 114.87(19)
C2 C1 Br1 123.3(2)
C2 C1 C6 121.8(2)
C4 C3 O2 118.9(3)
C2 C3 O2 123.7(3)
C2 C3 C4 117.5(2)
C6 C5 C4 121.8(2)
C8 C5 C4 122.9(3)
C8 C5 C6 115.3(2)
C5 C4 C3 120.7(2)
C7 C4 C3 116.4(2)
C7 C4 C5 122.9(3)
C1 C6 O1 123.8(3)
C5 C6 O1 119.4(3)
C5 C6 C1 116.7(2)
C1 C2 Br2 122.7(2)
C3 C2 Br2 115.90(19)
C3 C2 C1 121.4(2)
N1 C7 C4 179.5(3)
N2 C8 C5 176.7(3)

loop_
_geom_bond_atom_site_label_1
_geom_bond_atom_site_label_2
_geom_bond_distance
Br2 C2 1.857(3)
Br1 C1 1.852(3)
O1 C6 1.204(3)
O2 C3 1.215(3)
C1 C6 1.485(4)
C1 C2 1.342(4)
C3 C4 1.502(4)
C3 C2 1.478(4)
C5 C4 1.338(4)
C5 C6 1.497(4)
C5 C8 1.433(4)
C4 C7 1.435(4)
N2 C8 1.140(4)
C7 N1 1.139(4)

loop_
_exptl_oxdiff_crystal_face_indexfrac_h
_exptl_oxdiff_crystal_face_indexfrac_k
_exptl_oxdiff_crystal_face_indexfrac_l
_exptl_oxdiff_crystal_face_x
_exptl_oxdiff_crystal_face_y
_exptl_oxdiff_crystal_face_z
-10.6304 0.5899 0.6414 0.0575 -0.0013 0.9983
-8.1151 -2.5276 1.9187 -0.7132 0.0187 0.7007
0.4850 -3.9174 1.8377 -0.9917 0.0258 -0.1258
10.6865 0.3157 -1.0809 0.1732 -0.0047 -0.9849
-3.7860 3.6847 -1.4390 0.9039 -0.0234 0.4272
-0.8327 -1.0384 -11.3681 -0.0786 0.9969 -0.0090
1.9827 1.7678 10.3544 0.2832 -0.9552 -0.0857
